data_7130148
loop_
_publ_author_name
'Farinone, Marco'
'Kijewska, Monika'
'Cybi\'nska, Joanna'
'Siczek, Milosz'
'Pawlicki, Mi\/losz'

_publ_section_title
;
 B,N-doped PAHs from Tridentate &#x2018;Defects&#x2019; - a Bottom-up
 Convergent Approach for \p-Extended Systems
;
_journal_name_full 'Chemical Communications'
_journal_paper_doi 10.1039/D2CC01801B
_journal_year 2022
_chemical_formula_moiety 'C30 H21 N3 O'
_chemical_formula_sum 'C30 H21 N3 O'
_chemical_formula_weight 439.50
_space_group_crystal_system monoclinic
_space_group_IT_number 14
_space_group_name_Hall '-P 2ybc'
_space_group_name_H-M_alt 'P 1 21/c 1'
_atom_sites_solution_hydrogens geom
_audit_creation_method SHELXL-2018/1
_audit_update_record
;
2022-02-19 deposited with the CCDC.	2022-05-25 downloaded from the CCDC.
;
_cell_angle_alpha 90
_cell_angle_beta 94.3900(9)
_cell_angle_gamma 90
_cell_formula_units_Z 4
_cell_length_a 14.826(4)
_cell_length_b 5.850(3)
_cell_length_c 25.150(7)
_cell_measurement_reflns_used 24375
_cell_measurement_temperature 151(2)
_cell_measurement_theta_max 73.79
_cell_measurement_theta_min 2.96
_cell_volume 2174.9(14)
_computing_structure_refinement 'SHELXL-2018/1 (Sheldrick, 2018)'
_diffrn_ambient_temperature 151(2)
_diffrn_detector 'Hybrid Pixel Array Detector'
_diffrn_detector_area_resol_mean 10.0000
_diffrn_detector_type 'HyPix-Arc 150'
_diffrn_measured_fraction_theta_full 1.000
_diffrn_measured_fraction_theta_max 0.991
_diffrn_measurement_device 'four-circle diffractometer'
_diffrn_measurement_device_type 'XtaLAB Synergy DW with HyPix-Arc 150'
_diffrn_measurement_method /w
_diffrn_radiation_monochromator mirror
_diffrn_radiation_probe x-ray
_diffrn_radiation_type CuK\a
_diffrn_radiation_wavelength 1.54184
_diffrn_reflns_av_R_equivalents 0.0186
_diffrn_reflns_av_unetI/netI 0.0089
_diffrn_reflns_Laue_measured_fraction_full 1.000
_diffrn_reflns_Laue_measured_fraction_max 0.991
_diffrn_reflns_limit_h_max 18
_diffrn_reflns_limit_h_min -18
_diffrn_reflns_limit_k_max 7
_diffrn_reflns_limit_k_min -7
_diffrn_reflns_limit_l_max 31
_diffrn_reflns_limit_l_min -31
_diffrn_reflns_number 37790
_diffrn_reflns_point_group_measured_fraction_full 1.000
_diffrn_reflns_point_group_measured_fraction_max 0.991
_diffrn_reflns_theta_full 67.684
_diffrn_reflns_theta_max 73.918
_diffrn_reflns_theta_min 2.989
_diffrn_source 'Rotating-anode X-ray tube'
_diffrn_source_type 'Rigaku (Cu) X-ray Source'
_exptl_absorpt_coefficient_mu 0.650
_exptl_absorpt_correction_type none
_exptl_crystal_colour orange
_exptl_crystal_density_diffrn 1.342
_exptl_crystal_description needle
_exptl_crystal_F_000 920
_exptl_crystal_size_max 0.40
_exptl_crystal_size_mid 0.10
_exptl_crystal_size_min 0.04
_refine_diff_density_max 0.199
_refine_diff_density_min -0.169
_refine_diff_density_rms 0.033
_refine_ls_extinction_coef 0.00112(13)
_refine_ls_extinction_expression Fc^*^=kFc[1+0.001xFc^2^\l^3^/sin(2\q)]^-1/4^
_refine_ls_extinction_method 'SHELXL-2018/1 (Sheldrick 2018)'
_refine_ls_goodness_of_fit_ref 1.027
_refine_ls_hydrogen_treatment constr
_refine_ls_matrix_type full
_refine_ls_number_parameters 308
_refine_ls_number_reflns 4384
_refine_ls_number_restraints 0
_refine_ls_restrained_S_all 1.027
_refine_ls_R_factor_all 0.0337
_refine_ls_R_factor_gt 0.0324
_refine_ls_shift/su_max 0.000
_refine_ls_shift/su_mean 0.000
_refine_ls_structure_factor_coef Fsqd
_refine_ls_weighting_details 'w=1/[\s^2^(Fo^2^)+(0.0389P)^2^+0.6837P] where P=(Fo^2^+2Fc^2^)/3'
_refine_ls_weighting_scheme calc
_refine_ls_wR_factor_gt 0.0818
_refine_ls_wR_factor_ref 0.0828
_reflns_Friedel_coverage 0.000
_reflns_number_gt 4184
_reflns_number_total 4384
_reflns_threshold_expression 'I > 2\s(I)'
_cod_data_source_file d2cc01801b2.cif
_cod_data_source_block mf_021
_cod_original_sg_symbol_H-M 'P 21/c'
_cod_database_code 7130148
_shelx_shelxl_version_number 2018/1
_shelx_space_group_comment
;
The symmetry employed for this shelxl refinement is uniquely defined
by the following loop, which should always be used as a source of
symmetry information in preference to the above space-group names.
They are only intended as comments.
;

loop_
_space_group_symop_operation_xyz
'x, y, z'
'-x, y+1/2, -z+1/2'
'-x, -y, -z'
'x, -y-1/2, z-1/2'

loop_
_atom_site_label
_atom_site_type_symbol
_atom_site_fract_x
_atom_site_fract_y
_atom_site_fract_z
_atom_site_U_iso_or_equiv
_atom_site_adp_type
_atom_site_occupancy
_atom_site_site_symmetry_order
_atom_site_calc_flag
_atom_site_refinement_flags_posn
_atom_site_refinement_flags_adp
_atom_site_refinement_flags_occupancy
_atom_site_disorder_assembly
_atom_site_disorder_group
O1 O 0.05138(5) 1.05264(15) 0.22822(3) 0.0378(2) Uani 1 1 d . . . . .
N7 N 0.19642(6) 1.05797(15) 0.00995(3) 0.02577(19) Uani 1 1 d . . . . .
N13 N 0.38043(6) 0.65046(15) 0.13722(3) 0.02618(19) Uani 1 1 d . . . . .
N21 N 0.29204(6) 0.84577(14) 0.07056(3) 0.02478(18) Uani 1 1 d . . . . .
C1 C 0.10132(7) 1.00532(19) 0.19338(4) 0.0288(2) Uani 1 1 d . . . . .
C2 C 0.09144(6) 1.11696(18) 0.13949(4) 0.0269(2) Uani 1 1 d . . . . .
C3 C 0.04871(7) 1.32930(19) 0.13357(4) 0.0304(2) Uani 1 1 d . . . . .
H3 H 0.020161 1.396272 0.162318 0.036 Uiso 1 1 calc R U . . .
C4 C 0.04884(7) 1.44005(19) 0.08494(4) 0.0322(2) Uani 1 1 d . . . . .
H4 H 0.015709 1.578180 0.079531 0.039 Uiso 1 1 calc R U . . .
C5 C 0.09650(7) 1.35338(18) 0.04377(4) 0.0305(2) Uani 1 1 d . . . . .
H5 H 0.099014 1.437706 0.011636 0.037 Uiso 1 1 calc R U . . .
C6 C 0.14076(6) 1.14203(17) 0.04962(4) 0.0251(2) Uani 1 1 d . . . . .
C8 C 0.27739(7) 0.93509(16) 0.02171(4) 0.0238(2) Uani 1 1 d . . . . .
C9 C 0.34037(7) 0.90905(18) -0.01674(4) 0.0272(2) Uani 1 1 d . . . . .
H9 H 0.328831 0.967105 -0.051883 0.033 Uiso 1 1 calc R U . . .
C10 C 0.41986(7) 0.79552(18) -0.00142(4) 0.0280(2) Uani 1 1 d . . . . .
H10 H 0.463958 0.776898 -0.026569 0.034 Uiso 1 1 calc R U . . .
C11 C 0.43715(7) 0.70817(18) 0.04946(4) 0.0274(2) Uani 1 1 d . . . . .
H11 H 0.492456 0.633108 0.060017 0.033 Uiso 1 1 calc R U . . .
C12 C 0.36915(6) 0.73576(17) 0.08465(4) 0.0241(2) Uani 1 1 d . . . . .
C14 C 0.30987(6) 0.65329(17) 0.17273(4) 0.0241(2) Uani 1 1 d . . . . .
C15 C 0.29472(7) 0.46401(18) 0.20484(4) 0.0280(2) Uani 1 1 d . . . . .
H15 H 0.334141 0.335961 0.204948 0.034 Uiso 1 1 calc R U . . .
C16 C 0.22199(7) 0.46326(19) 0.23658(4) 0.0308(2) Uani 1 1 d . . . . .
H16 H 0.214516 0.338374 0.259985 0.037 Uiso 1 1 calc R U . . .
C17 C 0.16028(7) 0.6410(2) 0.23472(4) 0.0300(2) Uani 1 1 d . . . . .
H17 H 0.108822 0.634356 0.254973 0.036 Uiso 1 1 calc R U . . .
C18 C 0.17476(7) 0.83025(18) 0.20264(4) 0.0263(2) Uani 1 1 d . . . . .
C19 C 0.25338(6) 0.84203(17) 0.17516(4) 0.0241(2) Uani 1 1 d . . . . .
H19 H 0.268201 0.980298 0.158036 0.029 Uiso 1 1 calc R U . . .
C20 C 0.13028(6) 1.01792(18) 0.09611(4) 0.0247(2) Uani 1 1 d . . . . .
H20 H 0.149871 0.863370 0.098317 0.030 Uiso 1 1 calc R U . . .
C71 C 0.18639(7) 1.16728(17) -0.04175(4) 0.0256(2) Uani 1 1 d . . . . .
C72 C 0.23261(8) 1.36890(19) -0.05048(4) 0.0325(2) Uani 1 1 d . . . . .
H72 H 0.270792 1.435237 -0.022583 0.039 Uiso 1 1 calc R U . . .
C73 C 0.22264(8) 1.4728(2) -0.10024(4) 0.0370(3) Uani 1 1 d . . . . .
H73 H 0.253835 1.611029 -0.106352 0.044 Uiso 1 1 calc R U . . .
C74 C 0.16742(8) 1.3755(2) -0.14092(4) 0.0358(3) Uani 1 1 d . . . . .
H74 H 0.160594 1.447100 -0.174895 0.043 Uiso 1 1 calc R U . . .
C75 C 0.12209(7) 1.1738(2) -0.13214(4) 0.0341(3) Uani 1 1 d . . . . .
H75 H 0.084687 1.106399 -0.160251 0.041 Uiso 1 1 calc R U . . .
C76 C 0.13107(7) 1.06903(19) -0.08226(4) 0.0290(2) Uani 1 1 d . . . . .
H76 H 0.099487 0.931375 -0.076135 0.035 Uiso 1 1 calc R U . . .
C131 C 0.45559(7) 0.50035(18) 0.15066(4) 0.0255(2) Uani 1 1 d . . . . .
C132 C 0.52345(7) 0.56993(19) 0.18838(4) 0.0316(2) Uani 1 1 d . . . . .
H132 H 0.519782 0.714142 0.205445 0.038 Uiso 1 1 calc R U . . .
C133 C 0.59664(8) 0.4266(2) 0.20086(5) 0.0395(3) Uani 1 1 d . . . . .
H133 H 0.643430 0.473555 0.226455 0.047 Uiso 1 1 calc R U . . .
C134 C 0.60192(8) 0.2159(2) 0.17629(5) 0.0392(3) Uani 1 1 d . . . . .
H134 H 0.652658 0.119646 0.184622 0.047 Uiso 1 1 calc R U . . .
C135 C 0.53345(8) 0.1455(2) 0.13968(4) 0.0343(2) Uani 1 1 d . . . . .
H135 H 0.536802 0.000045 0.123176 0.041 Uiso 1 1 calc R U . . .
C136 C 0.45962(7) 0.28677(18) 0.12689(4) 0.0294(2) Uani 1 1 d . . . . .
H136 H 0.412163 0.237473 0.102001 0.035 Uiso 1 1 calc R U . . .

loop_
_atom_site_aniso_label
_atom_site_aniso_U_11
_atom_site_aniso_U_22
_atom_site_aniso_U_33
_atom_site_aniso_U_23
_atom_site_aniso_U_13
_atom_site_aniso_U_12
O1 0.0311(4) 0.0514(5) 0.0321(4) -0.0024(4) 0.0113(3) 0.0045(4)
N7 0.0285(4) 0.0266(4) 0.0223(4) 0.0018(3) 0.0018(3) 0.0022(3)
N13 0.0264(4) 0.0293(4) 0.0232(4) 0.0043(3) 0.0048(3) 0.0046(3)
N21 0.0262(4) 0.0253(4) 0.0230(4) 0.0013(3) 0.0032(3) 0.0020(3)
C1 0.0239(5) 0.0356(6) 0.0271(5) -0.0047(4) 0.0043(4) -0.0029(4)
C2 0.0207(4) 0.0320(5) 0.0278(5) -0.0031(4) 0.0011(4) -0.0016(4)
C3 0.0249(5) 0.0335(6) 0.0325(5) -0.0080(4) 0.0009(4) 0.0015(4)
C4 0.0297(5) 0.0279(5) 0.0386(6) -0.0043(4) -0.0004(4) 0.0038(4)
C5 0.0322(5) 0.0281(5) 0.0309(5) 0.0013(4) 0.0000(4) 0.0014(4)
C6 0.0233(5) 0.0259(5) 0.0257(5) -0.0032(4) -0.0002(4) -0.0017(4)
C8 0.0272(5) 0.0210(5) 0.0232(5) -0.0011(4) 0.0015(4) -0.0020(4)
C9 0.0329(5) 0.0270(5) 0.0219(5) 0.0013(4) 0.0036(4) -0.0004(4)
C10 0.0310(5) 0.0276(5) 0.0264(5) -0.0002(4) 0.0086(4) -0.0001(4)
C11 0.0273(5) 0.0265(5) 0.0288(5) 0.0016(4) 0.0058(4) 0.0030(4)
C12 0.0274(5) 0.0219(5) 0.0232(5) 0.0006(4) 0.0030(4) -0.0006(4)
C14 0.0239(5) 0.0286(5) 0.0197(4) -0.0011(4) 0.0009(4) -0.0032(4)
C15 0.0307(5) 0.0280(5) 0.0250(5) 0.0009(4) 0.0003(4) -0.0016(4)
C16 0.0328(5) 0.0351(6) 0.0243(5) 0.0049(4) 0.0012(4) -0.0078(4)
C17 0.0261(5) 0.0422(6) 0.0219(5) 0.0005(4) 0.0031(4) -0.0068(4)
C18 0.0241(5) 0.0342(5) 0.0206(4) -0.0036(4) 0.0012(4) -0.0031(4)
C19 0.0248(5) 0.0270(5) 0.0204(4) -0.0015(4) 0.0014(4) -0.0028(4)
C20 0.0209(4) 0.0260(5) 0.0270(5) -0.0015(4) 0.0007(4) -0.0017(4)
C71 0.0284(5) 0.0257(5) 0.0227(5) 0.0004(4) 0.0015(4) 0.0036(4)
C72 0.0408(6) 0.0285(5) 0.0277(5) -0.0006(4) 0.0000(4) -0.0028(5)
C73 0.0502(7) 0.0290(6) 0.0326(6) 0.0039(4) 0.0093(5) 0.0010(5)
C74 0.0429(6) 0.0421(6) 0.0231(5) 0.0048(5) 0.0069(4) 0.0134(5)
C75 0.0315(5) 0.0476(7) 0.0228(5) -0.0054(5) -0.0008(4) 0.0064(5)
C76 0.0275(5) 0.0312(5) 0.0282(5) -0.0041(4) 0.0029(4) 0.0013(4)
C131 0.0257(5) 0.0282(5) 0.0230(5) 0.0053(4) 0.0048(4) 0.0018(4)
C132 0.0357(6) 0.0328(6) 0.0260(5) 0.0029(4) 0.0001(4) -0.0011(5)
C133 0.0344(6) 0.0498(7) 0.0329(6) 0.0090(5) -0.0073(5) -0.0001(5)
C134 0.0347(6) 0.0452(7) 0.0379(6) 0.0161(5) 0.0039(5) 0.0126(5)
C135 0.0419(6) 0.0297(5) 0.0322(5) 0.0072(4) 0.0091(5) 0.0075(5)
C136 0.0313(5) 0.0290(5) 0.0281(5) 0.0032(4) 0.0027(4) 0.0004(4)

loop_
_atom_type_symbol
_atom_type_description
_atom_type_scat_dispersion_real
_atom_type_scat_dispersion_imag
_atom_type_scat_source
C C 0.0181 0.0091 'International Tables Vol C Tables 4.2.6.8 and 6.1.1.4'
H H 0.0000 0.0000 'International Tables Vol C Tables 4.2.6.8 and 6.1.1.4'
N N 0.0311 0.0180 'International Tables Vol C Tables 4.2.6.8 and 6.1.1.4'
O O 0.0492 0.0322 'International Tables Vol C Tables 4.2.6.8 and 6.1.1.4'

loop_
_geom_angle_atom_site_label_1
_geom_angle_atom_site_label_2
_geom_angle_atom_site_label_3
_geom_angle
_geom_angle_site_symmetry_1
_geom_angle_site_symmetry_3
_geom_angle_publ_flag
C8 N7 C6 123.80(8) . . ?
C8 N7 C71 116.16(8) . . ?
C6 N7 C71 116.75(8) . . ?
C12 N13 C14 122.85(8) . . ?
C12 N13 C131 118.05(8) . . ?
C14 N13 C131 116.86(8) . . ?
C12 N21 C8 120.48(8) . . ?
O1 C1 C18 121.06(10) . . ?
O1 C1 C2 121.76(10) . . ?
C18 C1 C2 117.18(8) . . ?
C3 C2 C20 119.71(10) . . ?
C3 C2 C1 119.68(9) . . ?
C20 C2 C1 120.45(10) . . ?
C4 C3 C2 118.64(10) . . ?
C4 C3 H3 120.7 . . ?
C2 C3 H3 120.7 . . ?
C3 C4 C5 121.43(10) . . ?
C3 C4 H4 119.3 . . ?
C5 C4 H4 119.3 . . ?
C4 C5 C6 120.19(10) . . ?
C4 C5 H5 119.9 . . ?
C6 C5 H5 119.9 . . ?
C20 C6 C5 117.75(9) . . ?
C20 C6 N7 120.87(9) . . ?
C5 C6 N7 121.37(9) . . ?
N21 C8 C9 121.39(9) . . ?
N21 C8 N7 117.85(8) . . ?
C9 C8 N7 120.76(9) . . ?
C10 C9 C8 117.29(9) . . ?
C10 C9 H9 121.4 . . ?
C8 C9 H9 121.4 . . ?
C9 C10 C11 121.95(9) . . ?
C9 C10 H10 119.0 . . ?
C11 C10 H10 119.0 . . ?
C10 C11 C12 116.78(9) . . ?
C10 C11 H11 121.6 . . ?
C12 C11 H11 121.6 . . ?
N21 C12 C11 122.04(9) . . ?
N21 C12 N13 117.17(8) . . ?
C11 C12 N13 120.79(9) . . ?
C19 C14 C15 118.66(9) . . ?
C19 C14 N13 120.66(9) . . ?
C15 C14 N13 120.67(9) . . ?
C16 C15 C14 120.00(10) . . ?
C16 C15 H15 120.0 . . ?
C14 C15 H15 120.0 . . ?
C17 C16 C15 121.22(10) . . ?
C17 C16 H16 119.4 . . ?
C15 C16 H16 119.4 . . ?
C16 C17 C18 119.01(10) . . ?
C16 C17 H17 120.5 . . ?
C18 C17 H17 120.5 . . ?
C17 C18 C19 119.63(10) . . ?
C17 C18 C1 119.30(9) . . ?
C19 C18 C1 120.73(9) . . ?
C14 C19 C18 120.61(9) . . ?
C14 C19 H19 119.7 . . ?
C18 C19 H19 119.7 . . ?
C6 C20 C2 121.17(10) . . ?
C6 C20 H20 119.4 . . ?
C2 C20 H20 119.4 . . ?
C76 C71 C72 120.52(10) . . ?
C76 C71 N7 119.53(9) . . ?
C72 C71 N7 119.94(9) . . ?
C73 C72 C71 119.59(10) . . ?
C73 C72 H72 120.2 . . ?
C71 C72 H72 120.2 . . ?
C74 C73 C72 120.18(11) . . ?
C74 C73 H73 119.9 . . ?
C72 C73 H73 119.9 . . ?
C73 C74 C75 120.00(10) . . ?
C73 C74 H74 120.0 . . ?
C75 C74 H74 120.0 . . ?
C74 C75 C76 120.30(10) . . ?
C74 C75 H75 119.9 . . ?
C76 C75 H75 119.9 . . ?
C71 C76 C75 119.40(10) . . ?
C71 C76 H76 120.3 . . ?
C75 C76 H76 120.3 . . ?
C136 C131 C132 120.31(10) . . ?
C136 C131 N13 120.41(9) . . ?
C132 C131 N13 119.27(10) . . ?
C133 C132 C131 119.35(11) . . ?
C133 C132 H132 120.3 . . ?
C131 C132 H132 120.3 . . ?
C134 C133 C132 120.46(11) . . ?
C134 C133 H133 119.8 . . ?
C132 C133 H133 119.8 . . ?
C135 C134 C133 119.97(11) . . ?
C135 C134 H134 120.0 . . ?
C133 C134 H134 120.0 . . ?
C134 C135 C136 120.24(11) . . ?
C134 C135 H135 119.9 . . ?
C136 C135 H135 119.9 . . ?
C131 C136 C135 119.64(10) . . ?
C131 C136 H136 120.2 . . ?
C135 C136 H136 120.2 . . ?

loop_
_geom_bond_atom_site_label_1
_geom_bond_atom_site_label_2
_geom_bond_distance
_geom_bond_site_symmetry_2
_geom_bond_publ_flag
O1 C1 1.2216(13) . ?
N7 C8 1.4110(13) . ?
N7 C6 1.4297(13) . ?
N7 C71 1.4465(13) . ?
N13 C12 1.4111(13) . ?
N13 C14 1.4267(12) . ?
N13 C131 1.4385(13) . ?
N21 C12 1.3359(13) . ?
N21 C8 1.3375(13) . ?
C1 C18 1.4999(15) . ?
C1 C2 1.5013(15) . ?
C2 C3 1.3972(16) . ?
C2 C20 1.3978(14) . ?
C3 C4 1.3840(16) . ?
C3 H3 0.9500 . ?
C4 C5 1.3930(15) . ?
C4 H4 0.9500 . ?
C5 C6 1.4023(16) . ?
C5 H5 0.9500 . ?
C6 C20 1.3949(14) . ?
C8 C9 1.4030(14) . ?
C9 C10 1.3816(15) . ?
C9 H9 0.9500 . ?
C10 C11 1.3834(15) . ?
C10 H10 0.9500 . ?
C11 C12 1.4009(14) . ?
C11 H11 0.9500 . ?
C14 C19 1.3900(15) . ?
C14 C15 1.3987(15) . ?
C15 C16 1.3899(15) . ?
C15 H15 0.9500 . ?
C16 C17 1.3833(16) . ?
C16 H16 0.9500 . ?
C17 C18 1.3963(16) . ?
C17 H17 0.9500 . ?
C18 C19 1.4016(14) . ?
C19 H19 0.9500 . ?
C20 H20 0.9500 . ?
C71 C76 1.3832(14) . ?
C71 C72 1.3900(16) . ?
C72 C73 1.3889(16) . ?
C72 H72 0.9500 . ?
C73 C74 1.3831(17) . ?
C73 H73 0.9500 . ?
C74 C75 1.3841(18) . ?
C74 H74 0.9500 . ?
C75 C76 1.3932(15) . ?
C75 H75 0.9500 . ?
C76 H76 0.9500 . ?
C131 C136 1.3885(16) . ?
C131 C132 1.3898(15) . ?
C132 C133 1.3879(17) . ?
C132 H132 0.9500 . ?
C133 C134 1.384(2) . ?
C133 H133 0.9500 . ?
C134 C135 1.3799(17) . ?
C134 H134 0.9500 . ?
C135 C136 1.3893(15) . ?
C135 H135 0.9500 . ?
C136 H136 0.9500 . ?

loop_
_geom_torsion_atom_site_label_1
_geom_torsion_atom_site_label_2
_geom_torsion_atom_site_label_3
_geom_torsion_atom_site_label_4
_geom_torsion
_geom_torsion_site_symmetry_1
_geom_torsion_site_symmetry_2
_geom_torsion_site_symmetry_3
_geom_torsion_site_symmetry_4
_geom_torsion_publ_flag
O1 C1 C2 C3 22.93(15) . . . . ?
C18 C1 C2 C3 -157.74(9) . . . . ?
O1 C1 C2 C20 -161.64(10) . . . . ?
C18 C1 C2 C20 17.69(14) . . . . ?
C20 C2 C3 C4 -2.23(15) . . . . ?
C1 C2 C3 C4 173.23(9) . . . . ?
C2 C3 C4 C5 -5.23(16) . . . . ?
C3 C4 C5 C6 4.34(16) . . . . ?
C4 C5 C6 C20 4.04(15) . . . . ?
C4 C5 C6 N7 -174.63(9) . . . . ?
C8 N7 C6 C20 -35.79(14) . . . . ?
C71 N7 C6 C20 165.53(9) . . . . ?
C8 N7 C6 C5 142.84(10) . . . . ?
C71 N7 C6 C5 -15.84(13) . . . . ?
C12 N21 C8 C9 2.46(15) . . . . ?
C12 N21 C8 N7 -177.26(9) . . . . ?
C6 N7 C8 N21 16.43(14) . . . . ?
C71 N7 C8 N21 175.22(8) . . . . ?
C6 N7 C8 C9 -163.29(9) . . . . ?
C71 N7 C8 C9 -4.50(13) . . . . ?
N21 C8 C9 C10 -2.62(15) . . . . ?
N7 C8 C9 C10 177.09(9) . . . . ?
C8 C9 C10 C11 0.65(15) . . . . ?
C9 C10 C11 C12 1.36(15) . . . . ?
C8 N21 C12 C11 -0.27(15) . . . . ?
C8 N21 C12 N13 178.71(9) . . . . ?
C10 C11 C12 N21 -1.61(15) . . . . ?
C10 C11 C12 N13 179.45(9) . . . . ?
C14 N13 C12 N21 7.63(14) . . . . ?
C131 N13 C12 N21 170.09(9) . . . . ?
C14 N13 C12 C11 -173.38(9) . . . . ?
C131 N13 C12 C11 -10.92(14) . . . . ?
C12 N13 C14 C19 -41.06(14) . . . . ?
C131 N13 C14 C19 156.29(9) . . . . ?
C12 N13 C14 C15 137.35(10) . . . . ?
C131 N13 C14 C15 -25.31(13) . . . . ?
C19 C14 C15 C16 2.75(14) . . . . ?
N13 C14 C15 C16 -175.68(9) . . . . ?
C14 C15 C16 C17 4.09(15) . . . . ?
C15 C16 C17 C18 -3.83(15) . . . . ?
C16 C17 C18 C19 -3.20(15) . . . . ?
C16 C17 C18 C1 170.16(9) . . . . ?
O1 C1 C18 C17 34.48(15) . . . . ?
C2 C1 C18 C17 -144.86(10) . . . . ?
O1 C1 C18 C19 -152.24(10) . . . . ?
C2 C1 C18 C19 28.43(14) . . . . ?
C15 C14 C19 C18 -9.81(14) . . . . ?
N13 C14 C19 C18 168.63(9) . . . . ?
C17 C18 C19 C14 10.12(14) . . . . ?
C1 C18 C19 C14 -163.14(9) . . . . ?
C5 C6 C20 C2 -11.57(14) . . . . ?
N7 C6 C20 C2 167.10(9) . . . . ?
C3 C2 C20 C6 10.82(14) . . . . ?
C1 C2 C20 C6 -164.61(9) . . . . ?
C8 N7 C71 C76 102.74(11) . . . . ?
C6 N7 C71 C76 -96.93(11) . . . . ?
C8 N7 C71 C72 -76.88(12) . . . . ?
C6 N7 C71 C72 83.45(12) . . . . ?
C76 C71 C72 C73 0.36(16) . . . . ?
N7 C71 C72 C73 179.98(10) . . . . ?
C71 C72 C73 C74 -0.34(17) . . . . ?
C72 C73 C74 C75 -0.16(17) . . . . ?
C73 C74 C75 C76 0.65(16) . . . . ?
C72 C71 C76 C75 0.12(15) . . . . ?
N7 C71 C76 C75 -179.50(9) . . . . ?
C74 C75 C76 C71 -0.63(16) . . . . ?
C12 N13 C131 C136 -65.35(12) . . . . ?
C14 N13 C131 C136 98.16(11) . . . . ?
C12 N13 C131 C132 115.68(11) . . . . ?
C14 N13 C131 C132 -80.80(12) . . . . ?
C136 C131 C132 C133 1.91(15) . . . . ?
N13 C131 C132 C133 -179.12(9) . . . . ?
C131 C132 C133 C134 -0.37(17) . . . . ?
C132 C133 C134 C135 -0.97(17) . . . . ?
C133 C134 C135 C136 0.77(17) . . . . ?
C132 C131 C136 C135 -2.11(15) . . . . ?
N13 C131 C136 C135 178.94(9) . . . . ?
C134 C135 C136 C131 0.76(16) . . . . ?
